data_7045416
loop_
_publ_author_name
'Han, Zhangang'
'Xin, Xing'
'Zheng, Ran'
'Yu, Haitao'

_publ_section_title
;
 Influence of Pb element on the catalytic properties of
 {P<sub>4</sub>Mo<sub>6</sub>}-polyoxometalate for redox reactions.
;
_journal_issue 10
_journal_name_full 'Dalton transactions (Cambridge, England : 2003)'
_journal_page_first 3356
_journal_page_last 3365
_journal_paper_doi 10.1039/c7dt04772j
_journal_volume 47
_journal_year 2018
_chemical_formula_sum 'C39 H94 Cd4 Mo24 N6 O132 P16 Pb2'
_chemical_formula_weight 6421.16
_space_group_crystal_system monoclinic
_space_group_IT_number 15
_space_group_name_Hall '-C 2yc'
_space_group_name_H-M_alt 'C 1 2/c 1'
_symmetry_space_group_name_Hall '-C 2yc'
_symmetry_space_group_name_H-M 'C 1 2/c 1'
_atom_sites_solution_hydrogens geom
_audit_creation_method SHELXL-2014
_audit_update_record
;
2017-10-12 deposited with the CCDC.
2018-01-26 downloaded from the CCDC.
;
_cell_angle_alpha 90
_cell_angle_beta 96.517(3)
_cell_angle_gamma 90
_cell_formula_units_Z 2
_cell_length_a 22.7005(7)
_cell_length_b 22.0511(6)
_cell_length_c 16.6886(6)
_cell_measurement_reflns_used 7002
_cell_measurement_temperature 293(2)
_cell_measurement_theta_max 29.3074
_cell_measurement_theta_min 3.2043
_cell_volume 8299.8(5)
_computing_cell_refinement 'Bruker FRAMBO'
_computing_data_collection 'Bruker FRAMBO'
_computing_data_reduction 'Bruker SAINT'
_computing_molecular_graphics 'Bruker SHELXTL'
_computing_publication_material 'Bruker SHELXTL'
_computing_structure_refinement 'SHELXL-2014 (Sheldrick, 2014)'
_computing_structure_solution 'Bruker SHELXTL'
_diffrn_ambient_temperature 293(2)
_diffrn_measured_fraction_theta_full 0.972
_diffrn_measured_fraction_theta_max 0.996
_diffrn_measurement_device_type 'multiwire proportional'
_diffrn_measurement_method 'phi and omega scans'
_diffrn_radiation_type MoK\a
_diffrn_radiation_wavelength 0.71073
_diffrn_reflns_av_R_equivalents 0.0376
_diffrn_reflns_av_unetI/netI 0.0562
_diffrn_reflns_Laue_measured_fraction_full 0.972
_diffrn_reflns_Laue_measured_fraction_max 0.996
_diffrn_reflns_limit_h_max 26
_diffrn_reflns_limit_h_min -21
_diffrn_reflns_limit_k_max 22
_diffrn_reflns_limit_k_min -26
_diffrn_reflns_limit_l_max 19
_diffrn_reflns_limit_l_min -19
_diffrn_reflns_number 14624
_diffrn_reflns_point_group_measured_fraction_full 0.972
_diffrn_reflns_point_group_measured_fraction_max 0.996
_diffrn_reflns_theta_full 25.242
_diffrn_reflns_theta_max 25.007
_diffrn_reflns_theta_min 3.211
_exptl_absorpt_coefficient_mu 4.530
_exptl_absorpt_correction_T_max 0.540
_exptl_absorpt_correction_T_min 0.235
_exptl_absorpt_correction_type multi-scan
_exptl_absorpt_process_details sadabs
_exptl_crystal_colour red
_exptl_crystal_density_diffrn 2.565
_exptl_crystal_description block
_exptl_crystal_F_000 6036
_exptl_crystal_size_max 0.17
_exptl_crystal_size_mid 0.15
_exptl_crystal_size_min 0.13
_refine_diff_density_max 2.661
_refine_diff_density_min -2.209
_refine_diff_density_rms 0.271
_refine_ls_extinction_method none
_refine_ls_goodness_of_fit_ref 1.031
_refine_ls_hydrogen_treatment constr
_refine_ls_matrix_type full
_refine_ls_number_parameters 571
_refine_ls_number_reflns 7284
_refine_ls_number_restraints 667
_refine_ls_restrained_S_all 0.996
_refine_ls_R_factor_all 0.0617
_refine_ls_R_factor_gt 0.0546
_refine_ls_shift/su_max 0.000
_refine_ls_shift/su_mean 0.000
_refine_ls_structure_factor_coef Fsqd
_refine_ls_weighting_details 'w=1/[\s^2^(Fo^2^)+(0.0836P)^2^+162.6245P] where P=(Fo^2^+2Fc^2^)/3'
_refine_ls_weighting_scheme calc
_refine_ls_wR_factor_gt 0.1444
_refine_ls_wR_factor_ref 0.1507
_reflns_Friedel_coverage 0.000
_reflns_number_gt 6419
_reflns_number_total 7284
_reflns_threshold_expression 'I > 2\s(I)'
_cod_data_source_file c7dt04772j1.cif
_cod_data_source_block Cd
_cod_depositor_comments 'Adding full bibliography for 7045414--7045417.cif.'
_cod_database_code 7045416
_shelx_space_group_comment
;
The symmetry employed for this shelxl refinement is uniquely defined
by the following loop, which should always be used as a source of
symmetry information in preference to the above space-group names.
They are only intended as comments.
;
_shelxl_version_number 2014-3

loop_
_space_group_symop_operation_xyz
'x, y, z'
'-x, y, -z+1/2'
'x+1/2, y+1/2, z'
'-x+1/2, y+1/2, -z+1/2'
'-x, -y, -z'
'x, -y, z-1/2'
'-x+1/2, -y+1/2, -z'
'x+1/2, -y+1/2, z-1/2'

loop_
_atom_site_label
_atom_site_type_symbol
_atom_site_fract_x
_atom_site_fract_y
_atom_site_fract_z
_atom_site_U_iso_or_equiv
_atom_site_adp_type
_atom_site_occupancy
_atom_site_site_symmetry_order
_atom_site_calc_flag
_atom_site_refinement_flags_posn
_atom_site_refinement_flags_adp
_atom_site_refinement_flags_occupancy
Mo1 Mo 0.37725(4) 0.21910(4) -0.12818(5) 0.0231(2) Uani 1 1 d . . .
Mo2 Mo 0.29176(3) 0.09671(3) 0.10876(5) 0.01487(19) Uani 1 1 d . . .
Mo3 Mo 0.31415(4) 0.09172(3) -0.04027(5) 0.01643(19) Uani 1 1 d . . .
Mo4 Mo 0.32005(4) 0.23101(4) 0.22229(5) 0.0188(2) Uani 1 1 d . . .
Mo5 Mo 0.40066(4) 0.31726(4) -0.04396(6) 0.0246(2) Uani 1 1 d . . .
Mo6 Mo 0.36773(4) 0.32359(4) 0.15706(6) 0.0244(2) Uani 1 1 d . . .
P1 P 0.40767(10) 0.18908(10) 0.07430(14) 0.0143(5) Uani 1 1 d . . .
P2 P 0.43282(12) 0.07996(12) -0.14191(15) 0.0241(6) Uani 1 1 d . . .
P3 P 0.49976(15) 0.36109(15) 0.1068(2) 0.0489(9) Uani 1 1 d . . .
P4 P 0.37447(10) 0.09907(11) 0.28507(14) 0.0163(5) Uani 1 1 d . . .
Cd1 Cd 0.2500 0.2500 0.0000 0.0167(2) Uani 1 2 d S . P
Cd2 Cd 0.5000 0.02175(4) 0.2500 0.0197(2) Uani 1 2 d S T P
Pb1 Pb 0.5000 0.18738(2) 0.2500 0.02705(17) Uani 1 2 d S T P
O1 O 0.3269(3) 0.2717(3) -0.0695(4) 0.0205(14) Uani 1 1 d . . .
O2 O 0.4687(3) 0.1657(3) 0.1038(4) 0.0199(14) Uani 1 1 d . . .
O3 O 0.2953(3) 0.2771(3) 0.1235(4) 0.0206(14) Uani 1 1 d . . .
O4 O 0.4349(3) 0.0448(4) -0.2190(5) 0.0365(19) Uani 1 1 d . . .
O5 O 0.4397(3) 0.1000(3) 0.2725(4) 0.0217(14) Uani 1 1 d . . .
O6 O 0.2577(3) 0.1655(3) 0.1782(4) 0.0199(14) Uani 1 1 d . . .
O7 O 0.3850(3) 0.1647(3) -0.0101(4) 0.0174(13) Uani 1 1 d . . .
O8 O 0.3521(3) 0.0546(3) 0.0571(4) 0.0178(13) Uani 1 1 d . . .
O9 O 0.2662(3) 0.1486(3) 0.0150(4) 0.0168(13) Uani 1 1 d . . .
O10 O 0.3080(3) 0.1544(3) -0.1360(4) 0.0213(14) Uani 1 1 d . . .
O11 O 0.4062(3) 0.2590(3) 0.0700(4) 0.0191(14) Uani 1 1 d . . .
O12 O 0.4659(3) 0.0385(3) 0.1099(4) 0.0278(16) Uani 1 1 d . . .
O13 O 0.3531(3) 0.1630(3) 0.2981(4) 0.0238(15) Uani 1 1 d . . .
O14 O 0.3568(3) 0.3636(3) 0.0426(4) 0.0261(16) Uani 1 1 d . . .
O15 O 0.4906(3) 0.0707(3) -0.0819(5) 0.0347(18) Uani 1 1 d . . .
O16 O 0.3992(3) 0.2654(3) 0.2387(4) 0.0253(15) Uani 1 1 d . . .
O17 O 0.2632(3) 0.0422(3) -0.0803(5) 0.0342(18) Uani 1 1 d . . .
O18 O 0.2350(3) 0.0485(3) 0.1081(5) 0.0298(16) Uani 1 1 d . . .
O19 O 0.4295(3) 0.1477(3) -0.1571(5) 0.0339(18) Uani 1 1 d . . .
O20 O 0.3664(3) 0.0654(3) 0.3667(4) 0.0297(16) Uani 1 1 d . . .
O21 O 0.2823(4) 0.2655(4) 0.2897(5) 0.0368(19) Uani 1 1 d . . .
O22 O 0.3618(3) 0.1705(3) 0.1324(4) 0.0155(13) Uani 1 1 d . . .
O23 O 0.3366(3) 0.0663(3) 0.2168(4) 0.0209(14) Uani 1 1 d . . .
O24 O 0.4509(3) 0.2551(3) -0.0814(5) 0.0327(18) Uani 1 1 d . . .
O25 O 0.3934(4) 0.3711(3) -0.1147(5) 0.041(2) Uani 1 1 d . . .
O26 O 0.3807(3) 0.0557(3) -0.1001(4) 0.0311(17) Uani 1 1 d . . .
O27 O 0.3410(4) 0.3803(3) 0.2084(5) 0.041(2) Uani 1 1 d . . .
O28 O 0.3640(4) 0.2474(4) -0.2216(5) 0.040(2) Uani 1 1 d . . .
O29 O 0.4524(3) 0.3569(3) 0.1627(5) 0.040(2) Uani 1 1 d . . .
O30 O 0.4764(3) 0.3539(4) 0.0195(5) 0.045(2) Uani 1 1 d . . .
O31 O 0.5451(5) 0.3061(5) 0.1242(7) 0.073(3) Uani 1 1 d . . .
O32 O 0.5335(6) 0.4194(6) 0.1222(10) 0.102(5) Uani 1 1 d . . .
N1 N 0.9475(6) 0.3060(9) 0.0876(11) 0.047(5) Uani 0.5 1 d G U P
C1 C 0.9189(7) 0.2988(9) 0.0101(10) 0.046(5) Uani 0.5 1 d G U P
C2 C 0.8639(6) 0.3257(8) -0.0111(7) 0.037(4) Uani 0.5 1 d G U P
C3 C 0.8375(6) 0.3596(8) 0.0453(9) 0.041(4) Uani 0.5 1 d G U P
C4 C 0.8662(7) 0.3668(8) 0.1228(8) 0.051(5) Uani 0.5 1 d G U P
C5 C 0.9211(7) 0.3400(9) 0.1440(8) 0.045(5) Uani 0.5 1 d G U P
C6 C 0.7867(12) 0.3999(11) 0.0296(16) 0.053(5) Uani 0.5 1 d D U P
C7 C 0.7312(13) 0.3604(14) 0.036(2) 0.084(7) Uani 0.5 1 d D U P
C8 C 0.7259(15) 0.2969(15) -0.004(2) 0.073(7) Uani 0.5 1 d D U P
C13 C 0.3995(15) 0.5051(9) 0.720(2) 0.159(12) Uani 0.5 1 d G U P
H13 H 0.4102 0.5451 0.7323 0.191 Uiso 0.5 1 calc R U P
C9 C 0.4409(12) 0.4651(11) 0.695(3) 0.167(12) Uani 0.5 1 d DG U P
H9 H 0.4793 0.4783 0.6899 0.201 Uiso 0.5 1 calc R U P
C10 C 0.4251(10) 0.4053(11) 0.6768(18) 0.142(11) Uani 0.5 1 d DG U P
C11 C 0.3678(9) 0.3856(9) 0.684(2) 0.138(11) Uani 0.5 1 d DG U P
H11 H 0.3571 0.3456 0.6721 0.166 Uiso 0.5 1 calc R U P
C12 C 0.3264(10) 0.4256(11) 0.710(2) 0.141(12) Uani 0.5 1 d G U P
H12 H 0.2880 0.4124 0.7145 0.169 Uiso 0.5 1 calc R U P
N2 N 0.3423(14) 0.4853(11) 0.728(2) 0.162(12) Uani 0.5 1 d G U P
H2 H 0.3166 0.5101 0.7433 0.195 Uiso 0.5 1 calc R U P
C14 C 0.4792(15) 0.3703(19) 0.6810(18) 0.143(12) Uani 0.5 1 d D U P
H14A H 0.5108 0.3986 0.6738 0.172 Uiso 0.5 1 calc R U P
H14B H 0.4755 0.3439 0.6342 0.172 Uiso 0.5 1 calc R U P
C15 C 0.5000 0.3326(14) 0.7500 0.140(14) Uani 0.5 2 d DS TU P
H15A H 0.4680 0.3068 0.7636 0.168 Uiso 0.25 1 calc R U P
H15B H 0.5320 0.3068 0.7364 0.168 Uiso 0.25 1 calc R U P
N1' N 0.9418(7) 0.3056(10) 0.0708(13) 0.049(5) Uani 0.5 1 d G U P
C5' C 0.9039(8) 0.2918(10) 0.1281(9) 0.060(5) Uani 0.5 1 d G U P
C4' C 0.8510(8) 0.2615(10) 0.1052(10) 0.063(5) Uani 0.5 1 d G U P
C3' C 0.8360(7) 0.2449(10) 0.0252(11) 0.058(5) Uani 0.5 1 d G U P
C2' C 0.8739(9) 0.2587(11) -0.0321(9) 0.062(5) Uani 0.5 1 d G U P
C1' C 0.9268(8) 0.2890(11) -0.0092(11) 0.064(6) Uani 0.5 1 d G U P
O1W O 0.2746(11) 0.9463(12) 0.2249(15) 0.225(15) Uani 1 1 d . . .

loop_
_atom_site_aniso_label
_atom_site_aniso_U_11
_atom_site_aniso_U_22
_atom_site_aniso_U_33
_atom_site_aniso_U_23
_atom_site_aniso_U_13
_atom_site_aniso_U_12
Mo1 0.0215(4) 0.0240(4) 0.0262(5) 0.0099(4) 0.0129(4) 0.0116(3)
Mo2 0.0120(4) 0.0153(4) 0.0178(4) 0.0000(3) 0.0039(3) 0.0012(3)
Mo3 0.0185(4) 0.0151(4) 0.0160(4) -0.0028(3) 0.0032(3) 0.0063(3)
Mo4 0.0206(4) 0.0193(4) 0.0167(4) -0.0045(3) 0.0022(3) 0.0080(3)
Mo5 0.0156(4) 0.0208(4) 0.0373(5) 0.0133(4) 0.0027(4) 0.0016(3)
Mo6 0.0251(5) 0.0154(4) 0.0303(5) -0.0045(3) -0.0074(4) 0.0028(3)
P1 0.0135(11) 0.0119(10) 0.0181(12) 0.0027(9) 0.0045(9) 0.0033(8)
P2 0.0248(13) 0.0287(13) 0.0204(12) -0.0020(11) 0.0089(10) 0.0156(11)
P3 0.0289(16) 0.0413(17) 0.071(2) 0.0120(17) -0.0165(17) -0.0123(14)
P4 0.0164(12) 0.0216(12) 0.0117(11) 0.0013(9) 0.0050(9) 0.0041(9)
Cd1 0.0165(5) 0.0170(4) 0.0171(5) -0.0030(4) 0.0036(4) 0.0055(4)
Cd2 0.0196(5) 0.0170(4) 0.0250(5) 0.000 0.0133(4) 0.000
Pb1 0.0202(3) 0.0193(3) 0.0396(4) 0.000 -0.0052(2) 0.000
O1 0.013(3) 0.019(3) 0.031(4) 0.000(3) 0.006(3) 0.007(3)
O2 0.013(3) 0.022(3) 0.025(3) 0.006(3) 0.003(3) 0.002(3)
O3 0.017(3) 0.021(3) 0.024(3) -0.002(3) 0.002(3) 0.008(3)
O4 0.031(4) 0.051(5) 0.028(4) -0.017(4) 0.007(3) 0.018(4)
O5 0.011(3) 0.025(3) 0.031(4) -0.004(3) 0.010(3) -0.001(3)
O6 0.017(3) 0.023(3) 0.021(3) -0.003(3) 0.008(3) 0.004(3)
O7 0.015(3) 0.017(3) 0.020(3) 0.001(3) 0.005(3) 0.002(3)
O8 0.015(3) 0.013(3) 0.026(3) 0.001(3) 0.005(3) 0.007(2)
O9 0.015(3) 0.014(3) 0.021(3) -0.007(3) 0.003(3) 0.004(2)
O10 0.022(3) 0.028(3) 0.013(3) 0.002(3) 0.002(3) 0.012(3)
O11 0.018(3) 0.012(3) 0.029(4) 0.006(3) 0.008(3) 0.003(3)
O12 0.029(4) 0.024(3) 0.030(4) -0.001(3) 0.002(3) 0.007(3)
O13 0.030(4) 0.029(4) 0.014(3) -0.002(3) 0.009(3) 0.011(3)
O14 0.021(3) 0.016(3) 0.040(4) 0.000(3) -0.003(3) 0.004(3)
O15 0.035(4) 0.033(4) 0.033(4) -0.007(3) -0.007(3) 0.010(3)
O16 0.027(4) 0.025(3) 0.023(4) -0.003(3) -0.005(3) 0.005(3)
O17 0.033(4) 0.032(4) 0.036(4) -0.008(3) -0.002(3) -0.002(3)
O18 0.018(3) 0.028(4) 0.043(4) 0.001(3) 0.003(3) -0.006(3)
O19 0.044(4) 0.028(4) 0.035(4) 0.011(3) 0.029(4) 0.022(3)
O20 0.040(4) 0.035(4) 0.017(3) 0.007(3) 0.012(3) 0.009(3)
O21 0.039(4) 0.043(4) 0.030(4) -0.017(4) 0.009(3) 0.017(4)
O22 0.013(3) 0.014(3) 0.021(3) -0.006(3) 0.007(3) -0.001(2)
O23 0.019(3) 0.020(3) 0.025(3) 0.004(3) 0.006(3) 0.000(3)
O24 0.021(4) 0.031(4) 0.048(5) 0.019(4) 0.012(3) 0.009(3)
O25 0.035(4) 0.032(4) 0.057(5) 0.020(4) 0.004(4) 0.005(4)
O26 0.042(4) 0.023(4) 0.031(4) 0.004(3) 0.017(3) 0.021(3)
O27 0.053(5) 0.018(3) 0.048(5) -0.012(4) -0.009(4) 0.010(4)
O28 0.047(5) 0.044(5) 0.031(4) 0.018(4) 0.013(4) 0.019(4)
O29 0.028(4) 0.033(4) 0.056(5) -0.002(4) -0.010(4) -0.009(3)
O30 0.027(4) 0.050(5) 0.054(5) 0.030(4) -0.011(4) -0.013(4)
O31 0.069(7) 0.088(8) 0.056(7) 0.013(6) -0.014(6) 0.032(6)
O32 0.079(9) 0.078(8) 0.142(13) -0.006(8) -0.015(9) -0.049(7)
N1 0.042(10) 0.058(10) 0.042(10) 0.014(9) 0.006(9) 0.006(9)
C1 0.040(9) 0.063(10) 0.042(10) -0.004(9) 0.035(8) 0.003(9)
C2 0.021(8) 0.058(9) 0.037(9) 0.011(8) 0.021(7) 0.007(8)
C3 0.027(8) 0.059(9) 0.037(9) 0.015(8) 0.012(7) 0.001(8)
C4 0.040(9) 0.068(10) 0.046(9) 0.004(9) 0.017(8) 0.013(9)
C5 0.034(9) 0.056(10) 0.045(10) 0.003(9) 0.012(8) -0.001(9)
C6 0.065(11) 0.055(11) 0.041(10) 0.020(9) 0.014(10) 0.039(10)
C7 0.068(13) 0.114(14) 0.075(13) 0.029(13) 0.024(12) 0.035(13)
C8 0.047(12) 0.098(14) 0.073(13) 0.006(13) 0.001(12) 0.006(12)
C13 0.14(2) 0.081(17) 0.25(3) 0.027(18) -0.04(2) 0.027(17)
C9 0.14(2) 0.100(17) 0.25(3) 0.018(18) -0.03(2) 0.027(16)
C10 0.13(2) 0.048(14) 0.23(3) 0.042(16) -0.02(2) 0.011(15)
C11 0.110(19) 0.073(15) 0.22(3) 0.026(16) -0.03(2) 0.058(14)
C12 0.13(2) 0.065(15) 0.22(3) 0.029(18) -0.03(2) 0.037(15)
N2 0.14(2) 0.066(15) 0.27(3) 0.040(18) -0.02(2) 0.000(16)
C14 0.11(2) 0.078(16) 0.23(3) 0.019(17) -0.02(2) 0.033(15)
C15 0.12(2) 0.07(2) 0.22(3) 0.000 -0.02(3) 0.000
N1' 0.032(9) 0.057(10) 0.059(11) 0.013(9) 0.014(9) 0.010(9)
C5' 0.048(10) 0.083(11) 0.054(10) 0.010(10) 0.025(9) 0.011(10)
C4' 0.050(10) 0.082(10) 0.058(10) 0.011(10) 0.007(9) 0.002(9)
C3' 0.040(9) 0.080(10) 0.054(10) 0.011(9) 0.010(9) 0.010(9)
C2' 0.054(10) 0.083(11) 0.050(10) 0.016(10) 0.011(9) 0.002(10)
C1' 0.048(10) 0.081(11) 0.066(12) 0.012(11) 0.019(10) -0.002(10)
O1W 0.18(2) 0.28(3) 0.19(2) 0.18(2) -0.093(18) -0.07(2)

loop_
_atom_type_symbol
_atom_type_description
_atom_type_scat_dispersion_real
_atom_type_scat_dispersion_imag
_atom_type_scat_source
C C 0.0033 0.0016 'International Tables Vol C Tables 4.2.6.8 and 6.1.1.4'
H H 0.0000 0.0000 'International Tables Vol C Tables 4.2.6.8 and 6.1.1.4'
N N 0.0061 0.0033 'International Tables Vol C Tables 4.2.6.8 and 6.1.1.4'
O O 0.0106 0.0060 'International Tables Vol C Tables 4.2.6.8 and 6.1.1.4'
Mo Mo -1.6832 0.6857 'International Tables Vol C Tables 4.2.6.8 and 6.1.1.4'
Cd Cd -0.8075 1.2024 'International Tables Vol C Tables 4.2.6.8 and 6.1.1.4'
Pb Pb -3.3944 10.1111 'International Tables Vol C Tables 4.2.6.8 and 6.1.1.4'
P P 0.1023 0.0942 'International Tables Vol C Tables 4.2.6.8 and 6.1.1.4'

loop_
_geom_angle_atom_site_label_1
_geom_angle_atom_site_label_2
_geom_angle_atom_site_label_3
_geom_angle
_geom_angle_site_symmetry_1
_geom_angle_site_symmetry_3
O28 Mo1 O24 106.2(4) . .
O28 Mo1 O1 101.0(3) . .
O24 Mo1 O1 94.7(3) . .
O28 Mo1 O19 96.5(3) . .
O24 Mo1 O19 85.1(3) . .
O1 Mo1 O19 161.8(3) . .
O28 Mo1 O10 98.1(4) . .
O24 Mo1 O10 154.7(3) . .
O1 Mo1 O10 87.6(3) . .
O19 Mo1 O10 85.0(3) . .
O28 Mo1 O7 169.0(3) . .
O24 Mo1 O7 83.6(3) . .
O1 Mo1 O7 82.7(2) . .
O19 Mo1 O7 79.2(3) . .
O10 Mo1 O7 71.6(2) . .
O28 Mo1 Mo5 101.4(3) . .
O24 Mo1 Mo5 47.6(2) . .
O1 Mo1 Mo5 48.33(19) . .
O19 Mo1 Mo5 132.4(2) . .
O10 Mo1 Mo5 134.35(18) . .
O7 Mo1 Mo5 88.84(16) . .
O18 Mo2 O8 106.0(3) . .
O18 Mo2 O9 101.9(3) . .
O8 Mo2 O9 94.9(3) . .
O18 Mo2 O23 95.8(3) . .
O8 Mo2 O23 86.0(3) . .
O9 Mo2 O23 161.2(2) . .
O18 Mo2 O6 97.5(3) . .
O8 Mo2 O6 155.8(3) . .
O9 Mo2 O6 85.7(2) . .
O23 Mo2 O6 85.9(3) . .
O18 Mo2 O22 168.2(3) . .
O8 Mo2 O22 84.5(2) . .
O9 Mo2 O22 81.9(2) . .
O23 Mo2 O22 79.5(2) . .
O6 Mo2 O22 71.5(2) . .
O18 Mo2 Mo3 101.6(3) . .
O8 Mo2 Mo3 47.79(18) . .
O9 Mo2 Mo3 48.44(17) . .
O23 Mo2 Mo3 133.43(19) . .
O6 Mo2 Mo3 132.91(18) . .
O22 Mo2 Mo3 89.26(16) . .
O17 Mo3 O8 106.3(3) . .
O17 Mo3 O9 102.1(3) . .
O8 Mo3 O9 95.4(3) . .
O17 Mo3 O26 93.9(4) . .
O8 Mo3 O26 87.9(3) . .
O9 Mo3 O26 162.1(3) . .
O17 Mo3 O10 98.2(3) . .
O8 Mo3 O10 154.3(3) . .
O9 Mo3 O10 86.8(3) . .
O26 Mo3 O10 82.8(3) . .
O17 Mo3 O7 169.2(3) . .
O8 Mo3 O7 83.0(2) . .
O9 Mo3 O7 82.0(2) . .
O26 Mo3 O7 80.9(3) . .
O10 Mo3 O7 71.9(2) . .
O17 Mo3 Mo2 102.0(3) . .
O8 Mo3 Mo2 47.89(18) . .
O9 Mo3 Mo2 48.87(18) . .
O26 Mo3 Mo2 135.6(2) . .
O10 Mo3 Mo2 134.09(18) . .
O7 Mo3 Mo2 88.22(16) . .
O21 Mo4 O16 105.3(4) . .
O21 Mo4 O3 102.1(3) . .
O16 Mo4 O3 95.0(3) . .
O21 Mo4 O13 95.5(3) . .
O16 Mo4 O13 86.1(3) . .
O3 Mo4 O13 161.3(3) . .
O21 Mo4 O6 99.9(3) . .
O16 Mo4 O6 153.7(3) . .
O3 Mo4 O6 86.9(3) . .
O13 Mo4 O6 84.1(3) . .
O21 Mo4 O22 170.7(3) . .
O16 Mo4 O22 82.8(3) . .
O3 Mo4 O22 81.5(2) . .
O13 Mo4 O22 80.2(2) . .
O6 Mo4 O22 71.5(2) . .
O21 Mo4 Mo6 101.1(3) . .
O16 Mo4 Mo6 47.99(19) . .
O3 Mo4 Mo6 48.42(19) . .
O13 Mo4 Mo6 133.7(2) . .
O6 Mo4 Mo6 133.56(18) . .
O22 Mo4 Mo6 87.70(16) . .
O25 Mo5 O24 106.9(4) . .
O25 Mo5 O1 101.4(3) . .
O24 Mo5 O1 95.0(3) . .
O25 Mo5 O30 95.4(4) . .
O24 Mo5 O30 87.5(4) . .
O1 Mo5 O30 161.5(3) . .
O25 Mo5 O14 97.0(4) . .
O24 Mo5 O14 155.1(3) . .
O1 Mo5 O14 86.5(3) . .
O30 Mo5 O14 83.7(3) . .
O25 Mo5 O11 168.4(4) . .
O24 Mo5 O11 83.8(3) . .
O1 Mo5 O11 81.8(3) . .
O30 Mo5 O11 80.2(3) . .
O14 Mo5 O11 71.9(2) . .
O25 Mo5 Mo1 102.2(3) . .
O24 Mo5 Mo1 47.7(2) . .
O1 Mo5 Mo1 48.58(19) . .
O30 Mo5 Mo1 134.8(3) . .
O14 Mo5 Mo1 133.62(18) . .
O11 Mo5 Mo1 88.29(16) . .
O27 Mo6 O16 105.1(3) . .
O27 Mo6 O3 101.3(4) . .
O16 Mo6 O3 94.9(3) . .
O27 Mo6 O29 95.8(4) . .
O16 Mo6 O29 86.3(3) . .
O3 Mo6 O29 161.9(3) . .
O27 Mo6 O14 98.1(3) . .
O16 Mo6 O14 155.8(3) . .
O3 Mo6 O14 87.2(3) . .
O29 Mo6 O14 84.5(3) . .
O27 Mo6 O11 169.8(3) . .
O16 Mo6 O11 84.1(3) . .
O3 Mo6 O11 82.0(2) . .
O29 Mo6 O11 80.1(3) . .
O14 Mo6 O11 72.3(2) . .
O27 Mo6 Mo4 100.4(3) . .
O16 Mo6 Mo4 47.8(2) . .
O3 Mo6 Mo4 48.44(19) . .
O29 Mo6 Mo4 133.9(2) . .
O14 Mo6 Mo4 134.42(18) . .
O11 Mo6 Mo4 89.06(15) . .
O2 P1 O7 112.2(4) . .
O2 P1 O11 111.8(4) . .
O7 P1 O11 107.6(4) . .
O2 P1 O22 111.2(4) . .
O7 P1 O22 107.5(3) . .
O11 P1 O22 106.2(4) . .
O4 P2 O19 111.7(5) . .
O4 P2 O26 108.0(5) . .
O19 P2 O26 113.1(4) . .
O4 P2 O15 111.9(4) . .
O19 P2 O15 104.9(5) . .
O26 P2 O15 107.2(4) . .
O30 P3 O32 111.9(7) . .
O30 P3 O29 113.3(5) . .
O32 P3 O29 109.5(8) . .
O30 P3 O31 104.2(6) . .
O32 P3 O31 108.2(7) . .
O29 P3 O31 109.4(6) . .
O13 P4 O5 109.9(4) . .
O13 P4 O23 112.6(4) . .
O5 P4 O23 112.2(4) . .
O13 P4 O20 104.0(4) . .
O5 P4 O20 109.6(4) . .
O23 P4 O20 108.0(4) . .
O1 Cd1 O1 180.0 . 7
O1 Cd1 O9 98.1(2) . .
O1 Cd1 O9 81.9(2) 7 .
O1 Cd1 O9 81.9(2) . 7
O1 Cd1 O9 98.1(2) 7 7
O9 Cd1 O9 180.0 . 7
O1 Cd1 O3 96.5(2) . .
O1 Cd1 O3 83.5(2) 7 .
O9 Cd1 O3 96.2(2) . .
O9 Cd1 O3 83.8(2) 7 .
O1 Cd1 O3 83.5(2) . 7
O1 Cd1 O3 96.5(2) 7 7
O9 Cd1 O3 83.8(2) . 7
O9 Cd1 O3 96.2(2) 7 7
O3 Cd1 O3 180.0 . 7
O4 Cd2 O4 95.7(5) 6_556 5_655
O4 Cd2 O5 92.0(3) 6_556 .
O4 Cd2 O5 172.0(3) 5_655 .
O4 Cd2 O5 172.0(3) 6_556 2_655
O4 Cd2 O5 92.0(3) 5_655 2_655
O5 Cd2 O5 80.5(3) . 2_655
O4 Cd2 O12 100.4(3) 6_556 .
O4 Cd2 O12 91.4(3) 5_655 .
O5 Cd2 O12 84.9(2) . .
O5 Cd2 O12 81.7(2) 2_655 .
O4 Cd2 O12 91.4(3) 6_556 2_655
O4 Cd2 O12 100.4(3) 5_655 2_655
O5 Cd2 O12 81.7(2) . 2_655
O5 Cd2 O12 84.9(2) 2_655 2_655
O12 Cd2 O12 162.4(3) . 2_655
O5 Pb1 O5 74.3(3) 2_655 .
O5 Pb1 O2 84.0(2) 2_655 2_655
O5 Pb1 O2 78.4(2) . 2_655
O5 Pb1 O2 78.4(2) 2_655 .
O5 Pb1 O2 84.0(2) . .
O2 Pb1 O2 158.0(3) 2_655 .
Mo5 O1 Mo1 83.1(2) . .
Mo5 O1 Cd1 133.6(3) . .
Mo1 O1 Cd1 131.3(3) . .
P1 O2 Pb1 113.6(4) . .
Mo6 O3 Mo4 83.1(2) . .
Mo6 O3 Cd1 132.3(3) . .
Mo4 O3 Cd1 132.9(3) . .
P2 O4 Cd2 129.4(4) . 5_655
P4 O5 Cd2 129.1(4) . .
P4 O5 Pb1 127.6(4) . .
Cd2 O5 Pb1 102.6(2) . .
Mo4 O6 Mo2 114.4(3) . .
P1 O7 Mo3 126.8(4) . .
P1 O7 Mo1 126.0(3) . .
Mo3 O7 Mo1 101.3(2) . .
Mo3 O8 Mo2 84.3(2) . .
Mo3 O9 Mo2 82.7(2) . .
Mo3 O9 Cd1 132.0(3) . .
Mo2 O9 Cd1 133.4(3) . .
Mo3 O10 Mo1 114.3(3) . .
P1 O11 Mo6 127.1(4) . .
P1 O11 Mo5 126.8(4) . .
Mo6 O11 Mo5 100.9(2) . .
P4 O13 Mo4 133.9(4) . .
Mo6 O14 Mo5 113.8(3) . .
Mo4 O16 Mo6 84.2(3) . .
P2 O19 Mo1 137.1(5) . .
P1 O22 Mo2 125.7(3) . .
P1 O22 Mo4 127.7(3) . .
Mo2 O22 Mo4 101.3(2) . .
P4 O23 Mo2 132.2(4) . .
Mo5 O24 Mo1 84.7(3) . .
P2 O26 Mo3 136.9(4) . .
P3 O29 Mo6 136.6(5) . .
P3 O30 Mo5 135.8(5) . .
C5' N1 C1 98.8(10) . .
C5' N1 C5 50.6(13) . .
C1 N1 C5 120.0 . .
C5' N1 C1' 107.6(16) . .
C1 N1 C1' 12.8(10) . .
C5 N1 C1' 132.8(10) . .
N1' C1 N1 1.4(19) . .
N1' C1 C2 119.8(14) . .
N1 C1 C2 120.0 . .
N1' C1 C2' 139(3) . .
N1 C1 C2' 137.7(14) . .
C2 C1 C2' 65.2(13) . .
C1 C2 C3 120.0 . .
C1 C2 C2' 59.9(13) . .
C3 C2 C2' 139.1(13) . .
C1 C2 C1' 14.0(10) . .
C3 C2 C1' 134.0(10) . .
C2' C2 C1' 51.7(9) . .
C1 C2 C3' 81.4(10) . .
C3 C2 C3' 95.7(10) . .
C2' C2 C3' 43.7(7) . .
C1' C2 C3' 82.0(11) . .
C4 C3 C2 120.0 . .
C4 C3 C6 112.0(15) . .
C2 C3 C6 126.9(15) . .
C5 C4 C3 120.0 . .
C5 C4 C5' 38.2(9) . .
C3 C4 C5' 96.1(7) . .
C5' C5 C4 93.5(13) . .
C5' C5 N1 60.5(15) . .
C4 C5 N1 120.0 . .
C5' C5 N1' 59.6(12) . .
C4 C5 N1' 110.5(9) . .
N1 C5 N1' 9.5(10) . .
C3 C6 C7 106(2) . .
C6 C7 C8 120(3) . .
C7 C8 C3' 127(3) . 7_655
C9 C13 N2 120.0 . .
C9 C13 H13 120.0 . .
N2 C13 H13 120.0 . .
C10 C9 C13 120.0 . .
C10 C9 H9 120.0 . .
C13 C9 H9 120.0 . .
C9 C10 C11 120.0 . .
C9 C10 C14 107(3) . .
C11 C10 C14 129(2) . .
C12 C11 C10 120.0 . .
C12 C11 H11 120.0 . .
C10 C11 H11 120.0 . .
N2 C12 C11 120.0 . .
N2 C12 H12 120.0 . .
C11 C12 H12 120.0 . .
C12 N2 C13 120.0 . .
C12 N2 H2 120.0 . .
C13 N2 H2 120.0 . .
C10 C14 C15 122.8(13) . .
C10 C14 H14A 106.6 . .
C15 C14 H14A 106.6 . .
C10 C14 H14B 106.6 . .
C15 C14 H14B 106.6 . .
H14A C14 H14B 106.6 . .
C14 C15 C14 110(5) 2_656 .
C14 C15 H15A 109.6 2_656 .
C14 C15 H15A 109.6 . .
C14 C15 H15B 109.6 2_656 .
C14 C15 H15B 109.6 . .
H15A C15 H15B 108.1 . .
C1 N1' C5' 109.8(13) . .
C1 N1' C1' 15.5(13) . .
C5' N1' C1' 120.0 . .
C1 N1' C5 130(2) . .
C5' N1' C5 45.6(13) . .
C1' N1' C5 145.2(12) . .
C5 C5' N1 68.9(17) . .
C5 C5' N1' 74.8(17) . .
N1 C5' N1' 12.0(12) . .
C5 C5' C4' 140.1(17) . .
N1 C5' C4' 131.3(13) . .
N1' C5' C4' 120.0 . .
C5 C5' C4 48.3(10) . .
N1 C5' C4 97.9(17) . .
N1' C5' C4 95.3(12) . .
C4' C5' C4 92.0(11) . .
C3' C4' C5' 120.0 . .
C4' C3' C2' 120.0 . .
C4' C3' C8 116.9(17) . 7_655
C2' C3' C8 122.8(17) . 7_655
C4' C3' C2 90.3(8) . .
C2' C3' C2 50.1(9) . .
C8 C3' C2 135.0(17) 7_655 .
C1' C2' C3' 120.0 . .
C1' C2' C1 17.6(9) . .
C3' C2' C1 104.7(9) . .
C1' C2' C2 67.8(11) . .
C3' C2' C2 86.2(10) . .
C1 C2' C2 54.9(10) . .
C2' C1' N1' 120.0 . .
C2' C1' C2 60.5(11) . .
N1' C1' C2 90.4(10) . .
C2' C1' N1 120.8(10) . .
N1' C1' N1 3.0(11) . .
C2 C1' N1 93.2(12) . .

loop_
_geom_bond_atom_site_label_1
_geom_bond_atom_site_label_2
_geom_bond_distance
_geom_bond_site_symmetry_2
Mo1 O28 1.675(7) .
Mo1 O24 1.933(8) .
Mo1 O1 1.966(6) .
Mo1 O19 2.061(7) .
Mo1 O10 2.115(7) .
Mo1 O7 2.295(6) .
Mo1 Mo5 2.6025(13) .
Mo2 O18 1.670(7) .
Mo2 O8 1.936(6) .
Mo2 O9 1.972(6) .
Mo2 O23 2.078(6) .
Mo2 O6 2.109(6) .
Mo2 O22 2.279(6) .
Mo2 Mo3 2.5968(11) .
Mo3 O17 1.674(7) .
Mo3 O8 1.933(6) .
Mo3 O9 1.959(6) .
Mo3 O26 2.062(7) .
Mo3 O10 2.106(6) .
Mo3 O7 2.291(6) .
Mo4 O21 1.672(7) .
Mo4 O16 1.942(7) .
Mo4 O3 1.964(7) .
Mo4 O13 2.049(7) .
Mo4 O6 2.096(6) .
Mo4 O22 2.292(6) .
Mo4 Mo6 2.6060(13) .
Mo5 O25 1.670(8) .
Mo5 O24 1.931(7) .
Mo5 O1 1.958(6) .
Mo5 O30 2.076(7) .
Mo5 O14 2.109(7) .
Mo5 O11 2.287(6) .
Mo6 O27 1.669(8) .
Mo6 O16 1.947(6) .
Mo6 O3 1.963(6) .
Mo6 O29 2.049(8) .
Mo6 O14 2.094(7) .
Mo6 O11 2.279(6) .
P1 O2 1.508(6) .
P1 O7 1.541(7) .
P1 O11 1.543(6) .
P1 O22 1.555(7) .
P2 O4 1.507(7) .
P2 O19 1.515(7) .
P2 O26 1.536(8) .
P2 O15 1.570(7) .
P3 O30 1.502(9) .
P3 O32 1.504(11) .
P3 O29 1.505(10) .
P3 O31 1.595(10) .
P4 O13 1.515(7) .
P4 O5 1.519(7) .
P4 O23 1.530(7) .
P4 O20 1.581(7) .
Cd1 O1 2.254(7) .
Cd1 O1 2.254(7) 7
Cd1 O9 2.275(6) .
Cd1 O9 2.275(6) 7
Cd1 O3 2.277(6) .
Cd1 O3 2.277(6) 7
Cd2 O4 2.186(7) 6_556
Cd2 O4 2.186(7) 5_655
Cd2 O5 2.261(6) .
Cd2 O5 2.261(6) 2_655
Cd2 O12 2.407(7) .
Cd2 O12 2.407(7) 2_655
Pb1 O5 2.417(6) 2_655
Pb1 O5 2.417(6) .
Pb1 O2 2.509(7) 2_655
Pb1 O2 2.509(7) .
O4 Cd2 2.186(7) 5_655
N1 C5' 1.30(3) .
N1 C1 1.3900 .
N1 C5 1.3900 .
N1 C1' 1.67(3) .
C1 N1' 1.10(3) .
C1 C2 1.3900 .
C1 C2' 1.47(3) .
C2 C3 1.3900 .
C2 C2' 1.54(3) .
C2 C1' 1.64(3) .
C2 C3' 2.01(3) .
C3 C4 1.3900 .
C3 C6 1.46(3) .
C4 C5 1.3900 .
C4 C5' 1.86(3) .
C5 C5' 1.15(3) .
C5 N1' 1.55(3) .
C6 C7 1.547(10) .
C7 C8 1.552(10) .
C8 C3' 1.68(5) 7_655
C13 C9 1.3900 .
C13 N2 1.3900 .
C13 H13 0.9300 .
C9 C10 1.3900 .
C9 H9 0.9300 .
C10 C11 1.3900 .
C10 C14 1.446(10) .
C11 C12 1.3900 .
C11 H11 0.9300 .
C12 N2 1.3900 .
C12 H12 0.9300 .
N2 H2 0.8600 .
C14 C15 1.454(10) .
C14 H14A 0.9700 .
C14 H14B 0.9700 .
C15 C14 1.454(10) 2_656
C15 H15A 0.9700 .
C15 H15B 0.9700 .
N1' C5' 1.3900 .
N1' C1' 1.3900 .
C5' C4' 1.3900 .
C4' C3' 1.3900 .
C3' C2' 1.3900 .
C3' C8 1.68(4) 7_655
C2' C1' 1.3900 .
